data_7232642
loop_
_publ_author_name
'Angamuthu, Raja'
'Raje, Sakthi'

_publ_section_title
;
 Solvent-Free Synthesis and Reactivity of Nickel(II) Borohydride and
 Nickel(II) Hydride
;
_journal_name_full 'Green Chemistry'
_journal_paper_doi 10.1039/C8GC04058C
_journal_year 2019
_chemical_absolute_configuration unk
_chemical_formula_moiety 'C14 H20 B N4 Ni, C24 H20 B'
_chemical_formula_sum 'C38 H40 B2 N4 Ni'
_chemical_formula_weight 633.07
_chemical_name_systematic 'Olex2 1.2(compiled 2018.05.29 svn.r3508 for OlexSys, GUI svn.r5506)'
_space_group_crystal_system orthorhombic
_space_group_IT_number 19
_space_group_name_Hall 'P 2ac 2ab'
_space_group_name_H-M_alt 'P 21 21 21'
_symmetry_space_group_name_Hall 'P 2ac 2ab'
_symmetry_space_group_name_H-M 'P 21 21 21'
_atom_sites_solution_hydrogens mixed
_atom_sites_solution_primary dual
_audit_creation_method SHELXL-2018/3
_audit_update_record
;
2019-03-21 deposited with the CCDC.    2019-04-18 downloaded from the CCDC.
;
_cell_angle_alpha 90
_cell_angle_beta 90
_cell_angle_gamma 90
_cell_formula_units_Z 4
_cell_length_a 11.1094(7)
_cell_length_b 15.0969(9)
_cell_length_c 18.9302(12)
_cell_measurement_reflns_used 6403
_cell_measurement_temperature 100(2)
_cell_measurement_theta_max 24.91
_cell_measurement_theta_min 2.28
_cell_volume 3174.9(3)
_computing_molecular_graphics 'Olex2 (Dolomanov et al., 2009)'
_computing_publication_material 'Olex2 (Dolomanov et al., 2009)'
_computing_structure_refinement 'SHELXL-2018/3 (Sheldrick, 2018)'
_computing_structure_solution 'ShelXT (Sheldrick, 2015)'
_diffrn_ambient_temperature 100(2)
_diffrn_measured_fraction_theta_full 0.995
_diffrn_measured_fraction_theta_max 0.995
_diffrn_measurement_device_type 'Bruker APEX-II CCD'
_diffrn_measurement_method '\f and \w scans'
_diffrn_radiation_type MoK\a
_diffrn_radiation_wavelength 0.71073
_diffrn_reflns_av_R_equivalents 0.0967
_diffrn_reflns_av_unetI/netI 0.0914
_diffrn_reflns_Laue_measured_fraction_full 0.995
_diffrn_reflns_Laue_measured_fraction_max 0.995
_diffrn_reflns_limit_h_max 13
_diffrn_reflns_limit_h_min -13
_diffrn_reflns_limit_k_max 17
_diffrn_reflns_limit_k_min -17
_diffrn_reflns_limit_l_max 22
_diffrn_reflns_limit_l_min -22
_diffrn_reflns_number 25414
_diffrn_reflns_point_group_measured_fraction_full 0.995
_diffrn_reflns_point_group_measured_fraction_max 0.995
_diffrn_reflns_theta_full 25.087
_diffrn_reflns_theta_max 25.087
_diffrn_reflns_theta_min 2.126
_exptl_absorpt_coefficient_mu 0.646
_exptl_absorpt_correction_type none
_exptl_crystal_colour violet
_exptl_crystal_density_diffrn 1.324
_exptl_crystal_description needle
_exptl_crystal_F_000 1336
_exptl_crystal_size_max 0.220
_exptl_crystal_size_mid 0.200
_exptl_crystal_size_min 0.180
_refine_diff_density_max 0.651
_refine_diff_density_min -0.348
_refine_diff_density_rms 0.073
_refine_ls_abs_structure_details
;
 Flack x determined using 1589 quotients [(I+)-(I-)]/[(I+)+(I-)]
 (Parsons, Flack and Wagner, Acta Cryst. B69 (2013) 249-259).
;
_refine_ls_abs_structure_Flack 0.020(11)
_refine_ls_extinction_method none
_refine_ls_goodness_of_fit_ref 1.028
_refine_ls_hydrogen_treatment mixed
_refine_ls_matrix_type full
_refine_ls_number_parameters 422
_refine_ls_number_reflns 5621
_refine_ls_number_restraints 45
_refine_ls_restrained_S_all 1.024
_refine_ls_R_factor_all 0.0762
_refine_ls_R_factor_gt 0.0508
_refine_ls_shift/su_max 0.000
_refine_ls_shift/su_mean 0.000
_refine_ls_structure_factor_coef Fsqd
_refine_ls_weighting_details 'w=1/[\s^2^(Fo^2^)+(0.0434P)^2^+0.0634P] where P=(Fo^2^+2Fc^2^)/3'
_refine_ls_weighting_scheme calc
_refine_ls_wR_factor_gt 0.0918
_refine_ls_wR_factor_ref 0.1005
_reflns_Friedel_coverage 0.775
_reflns_Friedel_fraction_full 0.996
_reflns_Friedel_fraction_max 0.996
_reflns_number_gt 4494
_reflns_number_total 5621
_reflns_threshold_expression 'I > 2\s(I)'
_cod_data_source_file c8gc04058c2.cif
_cod_data_source_block '[(LH)Ni(BH4)](BPh4)'
_cod_database_code 7232642
_shelx_shelxl_version_number 2018/3
_shelx_space_group_comment
;
The symmetry employed for this shelxl refinement is uniquely defined
by the following loop, which should always be used as a source of
symmetry information in preference to the above space-group names.
They are only intended as comments.
;
_shelx_estimated_absorpt_t_min 0.871
_shelx_estimated_absorpt_t_max 0.893

loop_
_space_group_symop_operation_xyz
'x, y, z'
'-x+1/2, -y, z+1/2'
'x+1/2, -y+1/2, -z'
'-x, y+1/2, -z+1/2'

loop_
_atom_site_label
_atom_site_type_symbol
_atom_site_fract_x
_atom_site_fract_y
_atom_site_fract_z
_atom_site_U_iso_or_equiv
_atom_site_adp_type
_atom_site_occupancy
_atom_site_site_symmetry_order
_atom_site_calc_flag
_atom_site_refinement_flags_posn
_atom_site_refinement_flags_adp
Ni1 Ni 0.57528(6) 0.35686(4) 0.61745(3) 0.01464(19) Uani 1 1 d . .
N2 N 0.7610(4) 0.3169(3) 0.6151(2) 0.0161(10) Uani 1 1 d . .
H2 H 0.766806 0.251744 0.623897 0.019 Uiso 1 1 calc R U
N3 N 0.6396(4) 0.4344(3) 0.6932(2) 0.0151(11) Uani 1 1 d . .
N4 N 0.4350(4) 0.4553(3) 0.6210(2) 0.0204(10) Uani 1 1 d . .
H4 H 0.355366 0.427080 0.610917 0.024 Uiso 1 1 calc R U
N1 N 0.6374(4) 0.4390(3) 0.5453(2) 0.0174(11) Uani 1 1 d . .
C32 C 0.2423(5) 0.6973(3) 0.6549(3) 0.0141(12) Uani 1 1 d . .
C2 C 0.7558(5) 0.4343(4) 0.7081(3) 0.0138(12) Uani 1 1 d . .
C4 C 0.7264(6) 0.5571(4) 0.7846(3) 0.0245(15) Uani 1 1 d . .
H4A H 0.757014 0.599238 0.817220 0.029 Uiso 1 1 calc R U
C38 C 0.1105(4) 0.6408(3) 0.7698(3) 0.0143(12) Uani 1 1 d . .
C20 C 0.1410(5) 0.4726(4) 0.6818(3) 0.0189(13) Uani 1 1 d . .
H20 H 0.154945 0.475313 0.731229 0.023 Uiso 1 1 calc R U
C9 C 0.5771(6) 0.5132(3) 0.5303(3) 0.0178(12) Uani 1 1 d . .
C33 C 0.2623(5) 0.7093(3) 0.5820(3) 0.0155(12) Uani 1 1 d . .
H33 H 0.201436 0.690593 0.550026 0.019 Uiso 1 1 calc R U
C31 C 0.2033(5) 0.6046(3) 0.8105(3) 0.0181(13) Uani 1 1 d . .
H31 H 0.274605 0.585744 0.787256 0.022 Uiso 1 1 calc R U
C27 C 0.0094(5) 0.6665(3) 0.8089(3) 0.0155(13) Uani 1 1 d . .
H27 H -0.057101 0.691321 0.784380 0.019 Uiso 1 1 calc R U
C30 C 0.1962(5) 0.5947(3) 0.8835(3) 0.0205(12) Uani 1 1 d . .
H30 H 0.261788 0.569323 0.908571 0.025 Uiso 1 1 calc R U
C13 C 0.7449(5) 0.4215(3) 0.5159(3) 0.0161(13) Uani 1 1 d . .
C14 C 0.8013(5) 0.3367(3) 0.5423(3) 0.0182(13) Uani 1 1 d . .
H14A H 0.778590 0.287193 0.510655 0.022 Uiso 1 1 calc R U
H14B H 0.890091 0.342376 0.541461 0.022 Uiso 1 1 calc R U
C15 C 0.1110(5) 0.5504(3) 0.6460(3) 0.0151(13) Uani 1 1 d . .
C28 C 0.0012(5) 0.6574(3) 0.8816(3) 0.0204(12) Uani 1 1 d . .
H28 H -0.069541 0.676248 0.905433 0.024 Uiso 1 1 calc R U
C7 C 0.4374(6) 0.4884(4) 0.6945(3) 0.0235(14) Uani 1 1 d . .
H7A H 0.392495 0.447204 0.725447 0.028 Uiso 1 1 calc R U
H7B H 0.397673 0.547061 0.696777 0.028 Uiso 1 1 calc R U
C16 C 0.0842(6) 0.5399(4) 0.5739(3) 0.0228(14) Uani 1 1 d . .
H16 H 0.057866 0.589915 0.547649 0.027 Uiso 1 1 calc R U
C3 C 0.8037(5) 0.4943(4) 0.7551(3) 0.0191(14) Uani 1 1 d . .
H3 H 0.886692 0.492948 0.767099 0.023 Uiso 1 1 calc R U
B1 B 0.4769(7) 0.2326(4) 0.6097(4) 0.0215(16) Uani 1 1 d . .
C1 C 0.8302(5) 0.3656(4) 0.6702(3) 0.0215(13) Uani 1 1 d . .
H1E H 0.900143 0.394946 0.647831 0.026 Uiso 1 1 calc R U
H1F H 0.861408 0.322540 0.705190 0.026 Uiso 1 1 calc R U
C5 C 0.6070(5) 0.5584(4) 0.7669(3) 0.0211(14) Uani 1 1 d . .
H5 H 0.554437 0.601348 0.786759 0.025 Uiso 1 1 calc R U
C6 C 0.5644(5) 0.4963(3) 0.7197(3) 0.0174(12) Uani 1 1 d . .
C18 C 0.1319(5) 0.3852(4) 0.5757(3) 0.0307(17) Uani 1 1 d . .
H18 H 0.143906 0.330882 0.551340 0.037 Uiso 1 1 calc R U
C26 C 0.0093(5) 0.8033(3) 0.6574(3) 0.0195(14) Uani 1 1 d . .
H26 H 0.085391 0.830311 0.665369 0.023 Uiso 1 1 calc R U
C29 C 0.0953(5) 0.6213(3) 0.9194(3) 0.0226(14) Uani 1 1 d . .
H29 H 0.090220 0.614963 0.969283 0.027 Uiso 1 1 calc R U
C36 C 0.4380(5) 0.7688(4) 0.6712(3) 0.0230(13) Uani 1 1 d . .
H36 H 0.497765 0.789937 0.702859 0.028 Uiso 1 1 calc R U
C21 C 0.0015(5) 0.7110(4) 0.6577(3) 0.0156(13) Uani 1 1 d . .
C35 C 0.4558(5) 0.7771(3) 0.5993(3) 0.0210(14) Uani 1 1 d . .
H35 H 0.527482 0.802761 0.581113 0.025 Uiso 1 1 calc R U
C25 C -0.0909(5) 0.8575(4) 0.6456(3) 0.0251(13) Uani 1 1 d . .
H25 H -0.081857 0.920055 0.645176 0.030 Uiso 1 1 calc R U
C17 C 0.0949(5) 0.4593(4) 0.5400(3) 0.0301(16) Uani 1 1 d . .
H17 H 0.076365 0.455234 0.491083 0.036 Uiso 1 1 calc R U
C24 C -0.2021(5) 0.8206(4) 0.6347(3) 0.0257(15) Uani 1 1 d . .
H24 H -0.270690 0.857193 0.627693 0.031 Uiso 1 1 calc R U
C8 C 0.4593(5) 0.5264(4) 0.5682(3) 0.0246(15) Uani 1 1 d . .
H8A H 0.460477 0.584432 0.592524 0.030 Uiso 1 1 calc R U
H8B H 0.393203 0.527532 0.533124 0.030 Uiso 1 1 calc R U
C37 C 0.3349(5) 0.7304(3) 0.6977(3) 0.0193(13) Uani 1 1 d . .
H37 H 0.326150 0.726213 0.747504 0.023 Uiso 1 1 calc R U
C34 C 0.3661(5) 0.7469(3) 0.5545(3) 0.0186(13) Uani 1 1 d . .
H34 H 0.375725 0.751893 0.504762 0.022 Uiso 1 1 calc R U
C12 C 0.7938(5) 0.4776(4) 0.4666(3) 0.0224(14) Uani 1 1 d . .
H12 H 0.868826 0.464495 0.444907 0.027 Uiso 1 1 calc R U
C10 C 0.6241(6) 0.5733(4) 0.4819(3) 0.0238(15) Uani 1 1 d . .
H10 H 0.582997 0.626925 0.471592 0.029 Uiso 1 1 calc R U
C23 C -0.2130(5) 0.7291(4) 0.6340(3) 0.0269(15) Uani 1 1 d . .
H23 H -0.289361 0.702528 0.626304 0.032 Uiso 1 1 calc R U
C19 C 0.1514(5) 0.3908(4) 0.6477(3) 0.0271(15) Uani 1 1 d . .
H19 H 0.171876 0.339312 0.673846 0.033 Uiso 1 1 calc R U
C11 C 0.7313(6) 0.5533(4) 0.4493(3) 0.0254(15) Uani 1 1 d . .
H11 H 0.762742 0.592285 0.414510 0.030 Uiso 1 1 calc R U
C22 C -0.1130(5) 0.6769(4) 0.6446(3) 0.0221(14) Uani 1 1 d . .
H22 H -0.122512 0.614376 0.642895 0.026 Uiso 1 1 calc R U
B2 B 0.1164(5) 0.6508(4) 0.6825(3) 0.0155(13) Uani 1 1 d . .
H1A H 0.381(4) 0.232(3) 0.609(3) 0.016(13) Uiso 1 1 d . .
H1B H 0.518(4) 0.171(3) 0.606(3) 0.020(14) Uiso 1 1 d . .
H1C H 0.505(5) 0.285(3) 0.559(3) 0.023(15) Uiso 1 1 d . .
H1D H 0.506(4) 0.275(3) 0.662(3) 0.020(14) Uiso 1 1 d . .

loop_
_atom_site_aniso_label
_atom_site_aniso_U_11
_atom_site_aniso_U_22
_atom_site_aniso_U_33
_atom_site_aniso_U_23
_atom_site_aniso_U_13
_atom_site_aniso_U_12
Ni1 0.0138(4) 0.0122(3) 0.0179(3) -0.0006(3) -0.0001(3) 0.0000(3)
N2 0.017(2) 0.012(2) 0.019(2) 0.001(2) 0.001(2) 0.002(2)
N3 0.010(3) 0.017(3) 0.018(3) 0.002(2) 0.000(2) -0.005(2)
N4 0.014(2) 0.021(2) 0.025(2) -0.004(2) 0.000(3) 0.004(2)
N1 0.018(3) 0.015(3) 0.019(3) 0.000(2) -0.002(2) -0.001(2)
C32 0.013(3) 0.007(3) 0.022(3) -0.004(2) -0.001(2) 0.007(2)
C2 0.011(3) 0.018(3) 0.013(3) 0.004(2) 0.003(2) -0.001(3)
C4 0.029(4) 0.022(3) 0.023(3) -0.007(3) -0.001(3) -0.002(3)
C38 0.017(3) 0.005(2) 0.022(3) -0.004(2) -0.004(2) -0.001(3)
C20 0.009(3) 0.023(3) 0.025(3) -0.001(3) 0.000(2) -0.004(3)
C9 0.019(3) 0.013(3) 0.022(3) -0.004(2) -0.011(3) 0.000(3)
C33 0.011(3) 0.015(3) 0.020(3) -0.003(2) -0.007(2) 0.002(3)
C31 0.019(3) 0.013(3) 0.022(3) -0.001(2) 0.002(3) -0.001(3)
C27 0.013(3) 0.008(3) 0.025(3) 0.000(2) -0.001(2) 0.000(2)
C30 0.025(3) 0.011(3) 0.025(3) 0.004(3) -0.005(3) -0.006(2)
C13 0.017(3) 0.017(3) 0.014(3) -0.004(2) -0.002(3) -0.001(3)
C14 0.018(3) 0.017(3) 0.019(3) -0.001(2) 0.003(2) 0.004(3)
C15 0.004(3) 0.018(3) 0.023(3) -0.003(2) 0.002(2) -0.004(2)
C28 0.017(3) 0.019(3) 0.026(3) -0.004(3) 0.005(3) -0.007(3)
C7 0.022(3) 0.026(3) 0.023(3) -0.005(3) 0.003(3) 0.005(3)
C16 0.019(3) 0.028(3) 0.022(3) -0.005(3) 0.001(3) -0.002(3)
C3 0.013(3) 0.024(3) 0.020(3) 0.003(3) -0.006(2) -0.007(3)
B1 0.028(4) 0.019(4) 0.017(4) -0.004(3) 0.000(3) -0.005(3)
C1 0.016(3) 0.023(3) 0.025(3) -0.003(3) -0.001(2) 0.001(3)
C5 0.017(4) 0.020(3) 0.025(3) -0.006(3) 0.007(3) 0.000(3)
C6 0.015(3) 0.020(3) 0.017(3) -0.002(2) 0.004(3) 0.007(3)
C18 0.015(3) 0.027(4) 0.050(4) -0.022(3) 0.009(3) -0.006(3)
C26 0.020(3) 0.019(3) 0.019(3) -0.002(3) 0.003(3) -0.001(3)
C29 0.031(4) 0.020(3) 0.017(3) 0.002(2) 0.002(3) -0.009(3)
C36 0.012(3) 0.027(3) 0.030(3) -0.005(2) -0.003(3) -0.008(3)
C21 0.016(3) 0.019(3) 0.012(3) -0.001(2) 0.004(2) -0.006(3)
C35 0.011(3) 0.022(3) 0.030(3) 0.003(2) 0.003(2) 0.000(3)
C25 0.029(4) 0.021(3) 0.025(3) 0.001(3) 0.001(3) 0.007(3)
C17 0.020(4) 0.044(4) 0.027(3) -0.013(3) 0.006(3) -0.008(3)
C24 0.014(3) 0.035(4) 0.029(4) 0.003(3) 0.002(3) 0.013(3)
C8 0.026(4) 0.018(3) 0.030(3) 0.002(3) -0.006(3) 0.007(3)
C37 0.016(3) 0.021(3) 0.021(3) -0.002(3) 0.000(2) -0.002(3)
C34 0.019(3) 0.018(3) 0.019(3) 0.005(2) 0.003(2) 0.003(3)
C12 0.019(4) 0.026(3) 0.022(3) 0.001(3) 0.000(3) -0.003(3)
C10 0.035(4) 0.015(3) 0.021(3) 0.004(3) -0.007(3) -0.005(3)
C23 0.011(3) 0.040(4) 0.030(4) 0.001(3) -0.002(3) 0.002(3)
C19 0.017(3) 0.020(3) 0.045(4) -0.004(3) -0.001(3) -0.002(3)
C11 0.030(4) 0.023(4) 0.023(3) 0.007(3) -0.003(3) -0.013(3)
C22 0.023(4) 0.022(3) 0.022(3) 0.006(3) 0.001(3) 0.002(3)
B2 0.013(3) 0.011(3) 0.022(3) -0.004(3) -0.001(2) 0.002(3)

loop_
_atom_type_symbol
_atom_type_description
_atom_type_scat_dispersion_real
_atom_type_scat_dispersion_imag
_atom_type_scat_source
C C 0.0033 0.0016 'International Tables Vol C Tables 4.2.6.8 and 6.1.1.4'
H H 0.0000 0.0000 'International Tables Vol C Tables 4.2.6.8 and 6.1.1.4'
B B 0.0013 0.0007 'International Tables Vol C Tables 4.2.6.8 and 6.1.1.4'
N N 0.0061 0.0033 'International Tables Vol C Tables 4.2.6.8 and 6.1.1.4'
Ni Ni 0.3393 1.1124 'International Tables Vol C Tables 4.2.6.8 and 6.1.1.4'

loop_
_geom_angle_atom_site_label_1
_geom_angle_atom_site_label_2
_geom_angle_atom_site_label_3
_geom_angle
N1 Ni1 N3 90.21(16)
N1 Ni1 N2 79.97(18)
N3 Ni1 N2 80.50(17)
N1 Ni1 N4 80.83(18)
N3 Ni1 N4 80.29(17)
N2 Ni1 N4 152.66(16)
N1 Ni1 B1 132.2(2)
N3 Ni1 B1 137.6(2)
N2 Ni1 B1 103.8(2)
N4 Ni1 B1 103.5(2)
C14 N2 C1 113.4(4)
C14 N2 Ni1 104.7(3)
C1 N2 Ni1 110.0(3)
C2 N3 C6 121.7(5)
C2 N3 Ni1 120.4(4)
C6 N3 Ni1 117.0(4)
C7 N4 C8 112.6(4)
C7 N4 Ni1 104.4(3)
C8 N4 Ni1 110.1(3)
C9 N1 C13 121.5(5)
C9 N1 Ni1 120.0(4)
C13 N1 Ni1 118.3(4)
C37 C32 C33 113.9(5)
C37 C32 B2 126.2(5)
C33 C32 B2 119.9(5)
N3 C2 C3 121.0(5)
N3 C2 C1 115.8(5)
C3 C2 C1 123.2(5)
C5 C4 C3 120.6(5)
C31 C38 C27 114.0(5)
C31 C38 B2 123.8(5)
C27 C38 B2 122.2(4)
C15 C20 C19 122.6(5)
N1 C9 C10 119.9(6)
N1 C9 C8 116.4(5)
C10 C9 C8 123.7(5)
C34 C33 C32 123.5(5)
C30 C31 C38 123.2(5)
C28 C27 C38 123.4(5)
C29 C30 C31 120.5(5)
N1 C13 C12 120.8(5)
N1 C13 C14 113.5(5)
C12 C13 C14 125.7(5)
N2 C14 C13 110.7(4)
C20 C15 C16 115.2(5)
C20 C15 B2 123.8(5)
C16 C15 B2 120.8(5)
C29 C28 C27 120.3(5)
N4 C7 C6 110.2(5)
C17 C16 C15 122.2(6)
C2 C3 C4 117.9(5)
N2 C1 C2 112.9(4)
C4 C5 C6 118.8(5)
N3 C6 C5 120.0(5)
N3 C6 C7 114.2(5)
C5 C6 C7 125.8(5)
C17 C18 C19 118.9(6)
C21 C26 C25 122.3(5)
C30 C29 C28 118.5(5)
C37 C36 C35 121.1(5)
C22 C21 C26 115.1(5)
C22 C21 B2 123.9(5)
C26 C21 B2 120.5(5)
C36 C35 C34 118.1(5)
C24 C25 C26 120.3(5)
C18 C17 C16 121.1(6)
C25 C24 C23 119.0(5)
N4 C8 C9 112.5(4)
C36 C37 C32 123.3(5)
C33 C34 C35 120.2(5)
C13 C12 C11 118.3(6)
C11 C10 C9 118.5(6)
C22 C23 C24 119.9(5)
C18 C19 C20 119.8(6)
C10 C11 C12 120.8(6)
C23 C22 C21 123.4(5)
C21 B2 C32 109.5(4)
C21 B2 C38 107.7(4)
C32 B2 C38 112.7(4)
C21 B2 C15 111.1(4)
C32 B2 C15 106.6(4)
C38 B2 C15 109.2(4)

loop_
_geom_bond_atom_site_label_1
_geom_bond_atom_site_label_2
_geom_bond_distance
Ni1 N1 1.970(4)
Ni1 N3 1.983(4)
Ni1 N2 2.150(4)
Ni1 N4 2.155(4)
Ni1 B1 2.176(7)
N2 C14 1.479(6)
N2 C1 1.490(6)
N3 C2 1.321(7)
N3 C6 1.351(6)
N4 C7 1.478(6)
N4 C8 1.491(7)
N1 C9 1.336(7)
N1 C13 1.343(7)
C32 C37 1.402(7)
C32 C33 1.409(6)
C32 B2 1.650(8)
C2 C3 1.377(7)
C2 C1 1.508(7)
C4 C5 1.369(8)
C4 C3 1.395(8)
C38 C31 1.399(7)
C38 C27 1.401(7)
C38 B2 1.661(7)
C20 C15 1.396(7)
C20 C19 1.398(7)
C9 C10 1.390(7)
C9 C8 1.506(8)
C33 C34 1.387(7)
C31 C30 1.391(7)
C27 C28 1.384(7)
C30 C29 1.372(7)
C13 C12 1.373(7)
C13 C14 1.511(7)
C15 C16 1.407(7)
C15 B2 1.665(8)
C28 C29 1.380(7)
C7 C6 1.494(8)
C16 C17 1.381(7)
C5 C6 1.379(7)
C18 C17 1.370(8)
C18 C19 1.383(7)
C26 C21 1.397(7)
C26 C25 1.400(7)
C36 C37 1.378(8)
C36 C35 1.380(7)
C21 C22 1.394(7)
C21 B2 1.635(8)
C35 C34 1.387(7)
C25 C24 1.371(7)
C24 C23 1.386(8)
C12 C11 1.377(8)
C10 C11 1.375(8)
C23 C22 1.377(7)
